data_4109347
loop_
_publ_author_name
'Masayuki Nihei'
'Lingqin Han'
'Hiroki Oshio'

_publ_section_title
;
 Magnetic Bistability and Single-Crystal-to-Single-Crystal Transformation
 Induced by Guest Desorption
;
_journal_name_full 'Journal of the American Chemical Society'
_journal_page_first 5312
_journal_page_last 5313
_journal_paper_doi 10.1021/ja069120i
_journal_volume 129
_journal_year 2007
_chemical_formula_sum 'C54 H58 B2 F8 Fe3 N10 O2'
_chemical_formula_weight 1220.27
_chemical_name_systematic
; 
 ? 
;
_space_group_IT_number 43
_symmetry_cell_setting orthorhombic
_symmetry_space_group_name_Hall 'F 2 -2d'
_symmetry_space_group_name_H-M 'F d d 2'
_atom_sites_solution_hydrogens geom
_atom_sites_solution_primary direct
_atom_sites_solution_secondary difmap
_audit_creation_method SHELXL-97
_cell_angle_alpha 90.00
_cell_angle_beta 90.00
_cell_angle_gamma 90.00
_cell_formula_units_Z 8
_cell_length_a 25.544(2)
_cell_length_b 32.347(4)
_cell_length_c 12.809(2)
_cell_measurement_temperature 110
_cell_volume 10584(2)
_computing_cell_refinement 'Bruker SMART'
_computing_data_collection 'Bruker SMART'
_computing_data_reduction 'Bruker SAINT'
_computing_molecular_graphics 'Bruker SHELXTL'
_computing_publication_material 'Bruker SHELXTL'
_computing_structure_refinement 'SHELXL-97 (Sheldrick, 1997)'
_computing_structure_solution 'SHELXS-97 (Sheldrick, 1990)'
_diffrn_ambient_temperature 110(2)
_diffrn_measured_fraction_theta_full 0.997
_diffrn_measured_fraction_theta_max 0.997
_diffrn_radiation_monochromator graphite
_diffrn_radiation_source 'fine-focus sealed tube'
_diffrn_radiation_type MoK\a
_diffrn_radiation_wavelength 0.71073
_diffrn_reflns_av_R_equivalents 0.0273
_diffrn_reflns_av_sigmaI/netI 0.0338
_diffrn_reflns_limit_h_max 34
_diffrn_reflns_limit_h_min -32
_diffrn_reflns_limit_k_max 35
_diffrn_reflns_limit_k_min -43
_diffrn_reflns_limit_l_max 17
_diffrn_reflns_limit_l_min -16
_diffrn_reflns_number 18574
_diffrn_reflns_theta_full 28.32
_diffrn_reflns_theta_max 28.32
_diffrn_reflns_theta_min 1.89
_exptl_absorpt_coefficient_mu 0.893
_exptl_absorpt_correction_T_max 0.9160
_exptl_absorpt_correction_T_min 0.8416
_exptl_absorpt_correction_type emprical
_exptl_crystal_colour purple
_exptl_crystal_density_diffrn 1.532
_exptl_crystal_description lozenge
_exptl_crystal_F_000 5024
_exptl_crystal_size_max 0.20
_exptl_crystal_size_mid 0.20
_exptl_crystal_size_min 0.10
_refine_diff_density_max 0.941
_refine_diff_density_min -0.484
_refine_diff_density_rms 0.093
_refine_ls_abs_structure_details 'Flack H D (1983), Acta Cryst. A39, 876-881'
_refine_ls_abs_structure_Flack 0.64(2)
_refine_ls_extinction_method none
_refine_ls_goodness_of_fit_ref 1.026
_refine_ls_hydrogen_treatment mixed
_refine_ls_matrix_type full
_refine_ls_number_parameters 360
_refine_ls_number_reflns 6510
_refine_ls_number_restraints 1
_refine_ls_restrained_S_all 1.026
_refine_ls_R_factor_all 0.0700
_refine_ls_R_factor_gt 0.0526
_refine_ls_shift/su_max 0.223
_refine_ls_shift/su_mean 0.010
_refine_ls_structure_factor_coef Fsqd
_refine_ls_weighting_details 'calc w=1/[\s^2^(Fo^2^)+(0.0919P)^2^+21.0874P] where P=(Fo^2^+2Fc^2^)/3'
_refine_ls_weighting_scheme calc
_refine_ls_wR_factor_gt 0.1354
_refine_ls_wR_factor_ref 0.1506
_reflns_number_gt 5184
_reflns_number_total 6510
_reflns_threshold_expression >2sigma(I)
_cod_data_source_file ja069120isi20070103_122142.cif
_cod_data_source_block 2Et2O_110K
_cod_depositor_comments
;

2021-04-11
Formula fixed to be consistent with given Z value
                 miguel
;
_cod_original_formula_sum 'C432 H464 B16 F64 Fe24 N80 O16'
_cod_original_formula_weight 9762.19
_cod_original_cell_volume 10584.1(10)
_cod_database_code 4109347

loop_
_symmetry_equiv_pos_as_xyz
'x, y, z'
'-x, -y, z'
'-x+1/4, y+1/4, z+1/4'
'x+1/4, -y+1/4, z+1/4'
'x, y+1/2, z+1/2'
'-x, -y+1/2, z+1/2'
'-x+1/4, y+3/4, z+3/4'
'x+1/4, -y+3/4, z+3/4'
'x+1/2, y, z+1/2'
'-x+1/2, -y, z+1/2'
'-x+3/4, y+1/4, z+3/4'
'x+3/4, -y+1/4, z+3/4'
'x+1/2, y+1/2, z'
'-x+1/2, -y+1/2, z'
'-x+3/4, y+3/4, z+1/4'
'x+3/4, -y+3/4, z+1/4'

loop_
_atom_site_label
_atom_site_type_symbol
_atom_site_fract_x
_atom_site_fract_y
_atom_site_fract_z
_atom_site_U_iso_or_equiv
_atom_site_adp_type
_atom_site_occupancy
_atom_site_symmetry_multiplicity
_atom_site_calc_flag
_atom_site_refinement_flags
Fe1 Fe 1.0000 0.0000 0.06643(5) 0.02876(17) Uani 1 2 d S
Fe2 Fe 0.61135(2) -0.001950(18) 0.08320(5) 0.04204(18) Uani 1 1 d .
F2 F 0.74169(13) 0.05008(9) 0.3239(2) 0.0646(8) Uani 1 1 d .
F1 F 0.80934(10) 0.09069(12) 0.3680(3) 0.0778(11) Uani 1 1 d .
F3 F 0.73315(11) 0.09623(10) 0.4531(2) 0.0641(8) Uani 1 1 d .
F4 F 0.73955(19) 0.11728(13) 0.2886(3) 0.1015(14) Uani 1 1 d .
N3 N 0.91415(12) -0.04219(10) -0.0515(3) 0.0364(7) Uani 1 1 d .
N2 N 0.96725(12) -0.04196(9) -0.0502(3) 0.0359(7) Uani 1 1 d .
N4 N 0.98640(12) 0.04650(10) 0.1845(3) 0.0351(6) Uani 1 1 d .
N5 N 0.93439(11) 0.05557(10) 0.1996(2) 0.0329(6) Uani 1 1 d .
N1 N 0.91901(11) 0.00791(8) 0.0730(2) 0.0301(6) Uani 1 1 d .
C1 C 0.89745(13) 0.03614(11) 0.1358(3) 0.0329(7) Uani 1 1 d .
C2 C 0.84503(14) 0.04531(13) 0.1366(3) 0.0384(8) Uani 1 1 d .
H2 H 0.8319 0.0653 0.1818 0.046 Uiso 1 1 calc R
C3 C 0.81198(13) 0.02437(11) 0.0689(3) 0.0369(7) Uani 1 1 d .
C4 C 0.83414(15) -0.00646(12) 0.0028(3) 0.0373(8) Uani 1 1 d .
H4 H 0.8135 -0.0215 -0.0434 0.045 Uiso 1 1 calc R
C6 C 0.89539(17) -0.07138(13) -0.1197(3) 0.0430(9) Uani 1 1 d .
H6 H 0.8604 -0.0771 -0.1337 0.052 Uiso 1 1 calc R
C7 C 0.93730(17) -0.09005(12) -0.1621(4) 0.0450(10) Uani 1 1 d .
H7 H 0.9371 -0.1114 -0.2108 0.054 Uiso 1 1 calc R
C8 C 0.98068(17) -0.07115(13) -0.1190(3) 0.0449(9) Uani 1 1 d .
H8 H 1.0151 -0.0779 -0.1357 0.054 Uiso 1 1 calc R
C9 C 0.92790(16) 0.08228(12) 0.2806(3) 0.0380(8) Uani 1 1 d .
H9 H 0.8963 0.0927 0.3054 0.046 Uiso 1 1 calc R
C10 C 0.97639(16) 0.09081(13) 0.3185(3) 0.0444(9) Uani 1 1 d .
H10 H 0.9847 0.1082 0.3739 0.053 Uiso 1 1 calc R
C11 C 1.01160(16) 0.06790(13) 0.2565(3) 0.0388(8) Uani 1 1 d .
H11 H 1.0477 0.0679 0.2651 0.047 Uiso 1 1 calc R
C12 C 0.75655(14) 0.03440(13) 0.0671(3) 0.0396(9) Uani 1 1 d .
H12 H 0.7447 0.0540 0.1146 0.048 Uiso 1 1 calc R
C13 C 0.72111(15) 0.01774(13) 0.0028(3) 0.0418(9) Uani 1 1 d .
H13 H 0.7327 -0.0023 -0.0438 0.050 Uiso 1 1 calc R
C14 C 0.66609(16) 0.02843(14) -0.0001(4) 0.0470(10) Uani 1 1 d .
C15 C 0.62860(17) 0.00909(17) -0.0689(4) 0.0541(11) Uani 1 1 d .
H15 H 0.6355 -0.0103 -0.1207 0.065 Uiso 1 1 calc R
C16 C 0.57848(18) 0.0258(2) -0.0410(5) 0.0721(17) Uani 1 1 d .
H16 H 0.5467 0.0183 -0.0711 0.086 Uiso 1 1 calc R
C17 C 0.5849(2) 0.05500(16) 0.0387(6) 0.0689(16) Uani 1 1 d .
H17 H 0.5584 0.0708 0.0685 0.083 Uiso 1 1 calc R
C18 C 0.63845(16) 0.05633(13) 0.0659(5) 0.0516(11) Uani 1 1 d .
H18 H 0.6532 0.0726 0.1180 0.062 Uiso 1 1 calc R
C21 C 0.6494(2) -0.05081(16) 0.1496(5) 0.0613(13) Uani 1 1 d .
H21 H 0.6832 -0.0596 0.1346 0.074 Uiso 1 1 calc R
C20 C 0.6354(2) -0.02114(17) 0.2269(4) 0.0603(13) Uani 1 1 d .
H20 H 0.6582 -0.0071 0.2711 0.072 Uiso 1 1 calc R
C19 C 0.57993(19) -0.01716(16) 0.2235(4) 0.0549(11) Uani 1 1 d .
H19 H 0.5598 0.0005 0.2645 0.066 Uiso 1 1 calc R
C23 C 0.5611(2) -0.04409(16) 0.1486(4) 0.0585(12) Uani 1 1 d .
H23 H 0.5260 -0.0481 0.1328 0.070 Uiso 1 1 calc R
C22 C 0.6035(2) -0.06476(15) 0.0994(5) 0.0649(14) Uani 1 1 d .
H22 H 0.6014 -0.0837 0.0450 0.078 Uiso 1 1 calc R
C5 C 0.88696(14) -0.01299(12) 0.0101(3) 0.0335(7) Uani 1 1 d .
B1 B 0.75553(16) 0.08883(14) 0.3581(3) 0.0359(9) Uani 1 1 d .
O1S O 0.1312(3) 0.0988(5) 0.2177(13) 0.309(10) Uani 1 1 d .
C1S C 0.1308(4) 0.1302(4) 0.1500(8) 0.130(4) Uani 1 1 d .
H1S1 H 0.1517 0.1232 0.0893 0.156 Uiso 1 1 calc R
H1S2 H 0.1458 0.1546 0.1822 0.156 Uiso 1 1 calc R
C2S C 0.0755(5) 0.1388(3) 0.1175(8) 0.134(4) Uani 1 1 d .
H2S1 H 0.0611 0.1148 0.0846 0.201 Uiso 1 1 calc R
H2S2 H 0.0751 0.1616 0.0692 0.201 Uiso 1 1 calc R
H2S3 H 0.0551 0.1458 0.1778 0.201 Uiso 1 1 calc R
C3S C 0.1811(7) 0.1054(4) 0.2896(12) 0.218(9) Uani 1 1 d .
H3S1 H 0.1993 0.1314 0.2793 0.261 Uiso 1 1 calc R
H3S2 H 0.1758 0.0993 0.3629 0.261 Uiso 1 1 calc R
C4S C 0.1996(5) 0.0728(3) 0.2303(8) 0.151(5) Uani 1 1 d .
H4S1 H 0.1761 0.0498 0.2365 0.227 Uiso 1 1 calc R
H4S2 H 0.2337 0.0650 0.2548 0.227 Uiso 1 1 calc R
H4S3 H 0.2018 0.0811 0.1585 0.227 Uiso 1 1 calc R

loop_
_atom_site_aniso_label
_atom_site_aniso_U_11
_atom_site_aniso_U_22
_atom_site_aniso_U_33
_atom_site_aniso_U_23
_atom_site_aniso_U_13
_atom_site_aniso_U_12
Fe1 0.0118(3) 0.0344(3) 0.0401(4) 0.000 0.000 -0.0007(3)
Fe2 0.0210(2) 0.0419(3) 0.0633(4) -0.0036(3) -0.0004(2) 0.0003(2)
F2 0.091(2) 0.0585(15) 0.0443(13) 0.0002(13) -0.0005(14) -0.0343(14)
F1 0.0305(14) 0.113(3) 0.090(2) -0.043(2) 0.0099(14) -0.0088(14)
F3 0.0507(15) 0.091(2) 0.0509(16) -0.0168(15) 0.0180(13) -0.0233(15)
F4 0.140(4) 0.087(3) 0.077(3) 0.041(2) 0.000(2) 0.028(2)
N3 0.0271(15) 0.0398(16) 0.0423(17) -0.0109(13) 0.0077(13) -0.0021(12)
N2 0.0282(15) 0.0359(16) 0.0435(17) -0.0009(13) 0.0108(13) 0.0004(12)
N4 0.0239(14) 0.0442(17) 0.0373(16) 0.0010(13) -0.0018(12) -0.0046(12)
N5 0.0232(14) 0.0401(16) 0.0355(15) -0.0103(13) -0.0001(11) -0.0035(11)
N1 0.0217(13) 0.0331(15) 0.0355(14) -0.0048(12) 0.0025(12) -0.0008(9)
C1 0.0249(17) 0.0389(18) 0.0348(17) -0.0087(15) 0.0040(13) -0.0040(14)
C2 0.0273(18) 0.048(2) 0.0403(19) -0.0126(17) 0.0047(15) 0.0040(15)
C3 0.0268(17) 0.0409(18) 0.0429(19) -0.0017(18) 0.0053(15) -0.0026(14)
C4 0.0263(18) 0.047(2) 0.0382(19) -0.0094(16) -0.0014(14) -0.0044(15)
C6 0.040(2) 0.042(2) 0.047(2) -0.0127(18) 0.0067(17) -0.0078(16)
C7 0.050(2) 0.0355(18) 0.050(2) -0.0111(18) 0.0132(19) 0.0004(16)
C8 0.042(2) 0.046(2) 0.046(2) 0.0041(18) 0.0178(18) 0.0128(18)
C9 0.037(2) 0.040(2) 0.0362(19) -0.0111(16) 0.0065(16) -0.0042(16)
C10 0.042(2) 0.049(2) 0.042(2) -0.0129(18) -0.0023(18) -0.0103(17)
C11 0.0322(19) 0.045(2) 0.0395(19) -0.0021(17) -0.0043(15) -0.0105(15)
C12 0.0278(17) 0.049(2) 0.042(2) -0.0117(17) 0.0056(16) 0.0017(15)
C13 0.0255(18) 0.051(2) 0.049(2) -0.0082(18) 0.0036(16) -0.0019(16)
C14 0.0285(19) 0.052(2) 0.061(3) 0.000(2) 0.0015(18) -0.0018(17)
C15 0.031(2) 0.073(3) 0.058(3) 0.007(2) -0.0069(19) -0.004(2)
C16 0.022(2) 0.093(4) 0.101(4) 0.037(4) -0.013(2) -0.007(2)
C17 0.037(2) 0.052(3) 0.117(5) 0.024(3) 0.012(3) 0.014(2)
C18 0.036(2) 0.0354(19) 0.083(3) 0.004(2) 0.013(2) 0.0007(15)
C21 0.057(3) 0.053(3) 0.074(3) 0.002(2) -0.001(2) 0.009(2)
C20 0.055(3) 0.063(3) 0.063(3) 0.007(2) -0.015(2) -0.004(2)
C19 0.046(3) 0.058(3) 0.061(3) 0.000(2) 0.005(2) 0.000(2)
C23 0.050(3) 0.054(3) 0.072(3) 0.006(2) -0.003(2) -0.012(2)
C22 0.071(4) 0.047(2) 0.076(4) -0.005(2) -0.011(3) -0.002(2)
C5 0.0268(17) 0.0359(17) 0.0376(18) -0.0086(15) 0.0033(14) -0.0043(14)
B1 0.029(2) 0.042(2) 0.037(2) 0.0078(17) 0.0061(16) -0.0007(16)
O1S 0.083(5) 0.449(19) 0.395(19) 0.301(17) -0.048(8) -0.070(8)
C1S 0.094(7) 0.179(10) 0.117(7) 0.031(7) 0.008(5) -0.062(7)
C2S 0.191(12) 0.110(7) 0.102(6) 0.006(5) 0.048(7) -0.034(7)
C3S 0.282(19) 0.166(11) 0.204(15) -0.104(11) 0.137(15) -0.106(12)
C4S 0.223(13) 0.151(9) 0.080(5) -0.033(6) 0.053(7) -0.056(8)

loop_
_atom_type_symbol
_atom_type_description
_atom_type_scat_dispersion_real
_atom_type_scat_dispersion_imag
_atom_type_scat_source
C C 0.0033 0.0016 'International Tables Vol C Tables 4.2.6.8 and 6.1.1.4'
H H 0.0000 0.0000 'International Tables Vol C Tables 4.2.6.8 and 6.1.1.4'
B B 0.0013 0.0007 'International Tables Vol C Tables 4.2.6.8 and 6.1.1.4'
N N 0.0061 0.0033 'International Tables Vol C Tables 4.2.6.8 and 6.1.1.4'
O O 0.0106 0.0060 'International Tables Vol C Tables 4.2.6.8 and 6.1.1.4'
F F 0.0171 0.0103 'International Tables Vol C Tables 4.2.6.8 and 6.1.1.4'
Fe Fe 0.3463 0.8444 'International Tables Vol C Tables 4.2.6.8 and 6.1.1.4'

loop_
_geom_angle_atom_site_label_1
_geom_angle_atom_site_label_2
_geom_angle_atom_site_label_3
_geom_angle
_geom_angle_site_symmetry_1
_geom_angle_site_symmetry_3
N1 Fe1 N1 175.36(18) . 2_755
N1 Fe1 N4 74.15(11) . .
N1 Fe1 N4 102.50(12) 2_755 .
N1 Fe1 N4 102.50(12) . 2_755
N1 Fe1 N4 74.15(11) 2_755 2_755
N4 Fe1 N4 91.15(18) . 2_755
N1 Fe1 N2 73.99(11) . .
N1 Fe1 N2 109.34(12) 2_755 .
N4 Fe1 N2 148.14(12) . .
N4 Fe1 N2 96.19(12) 2_755 .
N1 Fe1 N2 109.34(12) . 2_755
N1 Fe1 N2 73.99(11) 2_755 2_755
N4 Fe1 N2 96.19(12) . 2_755
N4 Fe1 N2 148.14(12) 2_755 2_755
N2 Fe1 N2 93.73(16) . 2_755
C16 Fe2 C14 69.71(19) . .
C16 Fe2 C18 68.9(2) . .
C14 Fe2 C18 41.31(19) . .
C16 Fe2 C19 130.1(2) . .
C14 Fe2 C19 149.5(2) . .
C18 Fe2 C19 117.3(2) . .
C16 Fe2 C15 41.6(2) . .
C14 Fe2 C15 41.84(18) . .
C18 Fe2 C15 69.9(2) . .
C19 Fe2 C15 168.26(19) . .
C16 Fe2 C20 167.7(3) . .
C14 Fe2 C20 114.7(2) . .
C18 Fe2 C20 106.3(2) . .
C19 Fe2 C20 41.0(2) . .
C15 Fe2 C20 148.8(2) . .
C16 Fe2 C21 150.9(3) . .
C14 Fe2 C21 105.6(2) . .
C18 Fe2 C21 127.3(2) . .
C19 Fe2 C21 68.4(2) . .
C15 Fe2 C21 115.7(2) . .
C20 Fe2 C21 40.9(2) . .
C16 Fe2 C17 40.4(3) . .
C14 Fe2 C17 69.03(19) . .
C18 Fe2 C17 40.7(2) . .
C19 Fe2 C17 109.6(2) . .
C15 Fe2 C17 69.2(2) . .
C20 Fe2 C17 128.8(3) . .
C21 Fe2 C17 166.4(2) . .
C16 Fe2 C23 111.0(2) . .
C14 Fe2 C23 167.1(2) . .
C18 Fe2 C23 151.6(2) . .
C19 Fe2 C23 39.6(2) . .
C15 Fe2 C23 130.2(2) . .
C20 Fe2 C23 67.5(2) . .
C21 Fe2 C23 67.2(2) . .
C17 Fe2 C23 120.4(2) . .
C16 Fe2 C22 118.7(3) . .
C14 Fe2 C22 127.2(2) . .
C18 Fe2 C22 165.6(2) . .
C19 Fe2 C22 68.4(2) . .
C15 Fe2 C22 107.0(2) . .
C20 Fe2 C22 68.7(2) . .
C21 Fe2 C22 40.3(2) . .
C17 Fe2 C22 152.7(2) . .
C23 Fe2 C22 40.5(2) . .
N2 N3 C6 111.2(3) . .
N2 N3 C5 118.7(3) . .
C6 N3 C5 130.1(3) . .
C8 N2 N3 104.1(3) . .
C8 N2 Fe1 142.3(3) . .
N3 N2 Fe1 113.3(2) . .
C11 N4 N5 105.2(3) . .
C11 N4 Fe1 140.8(3) . .
N5 N4 Fe1 113.7(2) . .
C9 N5 N4 111.1(3) . .
C9 N5 C1 130.5(3) . .
N4 N5 C1 118.3(3) . .
C5 N1 C1 117.2(3) . .
C5 N1 Fe1 121.5(2) . .
C1 N1 Fe1 121.1(2) . .
N1 C1 C2 123.7(3) . .
N1 C1 N5 112.4(3) . .
C2 C1 N5 123.9(3) . .
C1 C2 C3 119.0(3) . .
C2 C3 C4 118.1(3) . .
C2 C3 C12 119.6(3) . .
C4 C3 C12 122.3(4) . .
C5 C4 C3 117.3(3) . .
C7 C6 N3 106.8(4) . .
C6 C7 C8 106.1(4) . .
N2 C8 C7 111.8(4) . .
C10 C9 N5 106.9(4) . .
C9 C10 C11 105.9(4) . .
N4 C11 C10 111.0(3) . .
C13 C12 C3 125.4(4) . .
C12 C13 C14 125.2(4) . .
C18 C14 C15 107.9(4) . .
C18 C14 C13 128.2(4) . .
C15 C14 C13 123.8(4) . .
C18 C14 Fe2 69.6(2) . .
C15 C14 Fe2 69.6(3) . .
C13 C14 Fe2 122.9(3) . .
C16 C15 C14 106.1(5) . .
C16 C15 Fe2 68.5(3) . .
C14 C15 Fe2 68.6(3) . .
C17 C16 C15 109.3(4) . .
C17 C16 Fe2 71.1(3) . .
C15 C16 Fe2 69.9(3) . .
C16 C17 C18 108.2(5) . .
C16 C17 Fe2 68.5(3) . .
C18 C17 Fe2 68.8(2) . .
C17 C18 C14 108.4(5) . .
C17 C18 Fe2 70.5(3) . .
C14 C18 Fe2 69.1(2) . .
C22 C21 C20 108.9(5) . .
C22 C21 Fe2 70.3(3) . .
C20 C21 Fe2 69.4(3) . .
C19 C20 C21 106.8(5) . .
C19 C20 Fe2 69.2(3) . .
C21 C20 Fe2 69.7(3) . .
C23 C19 C20 108.1(5) . .
C23 C19 Fe2 71.1(3) . .
C20 C19 Fe2 69.8(3) . .
C19 C23 C22 109.9(5) . .
C19 C23 Fe2 69.4(3) . .
C22 C23 Fe2 69.8(3) . .
C21 C22 C23 106.3(5) . .
C21 C22 Fe2 69.4(3) . .
C23 C22 Fe2 69.7(3) . .
N1 C5 C4 124.7(3) . .
N1 C5 N3 112.0(3) . .
C4 C5 N3 123.3(3) . .
F4 B1 F3 110.1(4) . .
F4 B1 F2 109.6(4) . .
F3 B1 F2 109.7(3) . .
F4 B1 F1 109.5(4) . .
F3 B1 F1 109.1(4) . .
F2 B1 F1 108.9(4) . .
C1S O1S C3S 106.3(10) . .
O1S C1S C2S 109.2(7) . .
C4S C3S O1S 81.6(11) . .

loop_
_geom_bond_atom_site_label_1
_geom_bond_atom_site_label_2
_geom_bond_distance
_geom_bond_site_symmetry_2
Fe1 N1 2.086(3) .
Fe1 N1 2.086(3) 2_755
Fe1 N4 2.161(3) .
Fe1 N4 2.161(3) 2_755
Fe1 N2 2.185(3) .
Fe1 N2 2.185(3) 2_755
Fe2 C16 2.010(5) .
Fe2 C14 2.015(4) .
Fe2 C18 2.020(4) .
Fe2 C19 2.029(5) .
Fe2 C15 2.029(5) .
Fe2 C20 2.038(5) .
Fe2 C21 2.041(5) .
Fe2 C17 2.044(5) .
Fe2 C23 2.051(5) .
Fe2 C22 2.052(5) .
F2 B1 1.374(5) .
F1 B1 1.382(5) .
F3 B1 1.365(5) .
F4 B1 1.344(5) .
N3 N2 1.357(4) .
N3 C6 1.372(5) .
N3 C5 1.414(5) .
N2 C8 1.336(5) .
N4 C11 1.320(5) .
N4 N5 1.374(4) .
N5 C9 1.361(5) .
N5 C1 1.397(4) .
N1 C5 1.333(5) .
N1 C1 1.336(4) .
C1 C2 1.372(5) .
C2 C3 1.387(5) .
C3 C4 1.425(5) .
C3 C12 1.453(5) .
C4 C5 1.369(5) .
C6 C7 1.344(6) .
C7 C8 1.381(6) .
C9 C10 1.358(6) .
C10 C11 1.410(6) .
C12 C13 1.337(6) .
C13 C14 1.448(6) .
C14 C18 1.423(7) .
C14 C15 1.444(6) .
C15 C16 1.434(7) .
C16 C17 1.401(9) .
C17 C18 1.413(7) .
C21 C22 1.411(8) .
C21 C20 1.424(8) .
C20 C19 1.425(7) .
C19 C23 1.382(7) .
C23 C22 1.420(8) .
O1S C1S 1.336(13) .
O1S C3S 1.586(19) .
C1S C2S 1.498(14) .
C3S C4S 1.382(14) .
